data_7036144
loop_
_publ_author_name
'Gregoli\'nski, Janusz'
'Slepokura, Katarzyna'
'Lisowski, Jerzy'

_publ_section_title
;
 Lanthanide(iii) and lead(ii) complexes of a chiral nonaaza macrocyclic
 amine based on 1,2-diaminocyclopentane.
;
_journal_issue 37
_journal_name_full 'Dalton transactions (Cambridge, England : 2003)'
_journal_page_first 16345
_journal_page_last 16351
_journal_paper_doi 10.1039/c5dt02478a
_journal_volume 44
_journal_year 2015
_chemical_absolute_configuration rmad
_chemical_formula_moiety 'C36 H51 N9 Pr, 3(N O3), 1.5(C2 H3 N), 1.2(H2 O)'
_chemical_formula_sum 'C39 H57.9 N13.5 O10.2 Pr'
_chemical_formula_weight 1019.99
_chemical_name_systematic
;
 ?
;
_space_group_crystal_system orthorhombic
_space_group_IT_number 20
_space_group_name_Hall 'C 2c 2'
_space_group_name_H-M_alt 'C 2 2 21'
_symmetry_space_group_name_Hall 'C 2c 2'
_symmetry_space_group_name_H-M 'C 2 2 21'
_atom_sites_solution_hydrogens geom
_atom_sites_solution_primary direct
_atom_sites_solution_secondary difmap
_audit_creation_method SHELXL-2013
_audit_update_record
;
2015-07-31 deposited with the CCDC.
2015-08-11 downloaded from the CCDC.
;
_cell_angle_alpha 90
_cell_angle_beta 90
_cell_angle_gamma 90
_cell_formula_units_Z 12
_cell_length_a 16.139(3)
_cell_length_b 18.968(6)
_cell_length_c 46.829(12)
_cell_measurement_reflns_used 26672
_cell_measurement_temperature 100(2)
_cell_measurement_theta_max 31.75
_cell_measurement_theta_min 2.73
_cell_volume 14336(6)
_computing_cell_refinement
;
CrysAlisPro, Agilent Technologies,
Version 1.171.36.20 (release 27-06-2012 CrysAlis171 .NET)
(compiled Jul 11 2012,15:38:31)
;
_computing_data_collection
;
CrysAlisPro, Agilent Technologies,
Version 1.171.36.20 (release 27-06-2012 CrysAlis171 .NET)
(compiled Jul 11 2012,15:38:31)
;
_computing_data_reduction
;
CrysAlisPro, Agilent Technologies,
Version 1.171.36.20 (release 27-06-2012 CrysAlis171 .NET)
(compiled Jul 11 2012,15:38:31)
;
_computing_molecular_graphics 'DIAMOND, Ver. 3.2 (K. Brandenburg, 2014)'
_computing_structure_refinement 'SHELXL-2013 (Sheldrick, 2013)'
_computing_structure_solution 'SHELXS-97 (Sheldrick, 2008)'
_diffrn_ambient_temperature 100(2)
_diffrn_measured_fraction_theta_full 0.998
_diffrn_measured_fraction_theta_max 0.998
_diffrn_measurement_device_type
;
Xcalibur R kappa-geometry diffractometer with a Ruby 
CCD camera 
;
_diffrn_measurement_method 'omega scans'
_diffrn_radiation_type MoK\a
_diffrn_radiation_wavelength 0.71073
_diffrn_reflns_av_R_equivalents 0.0414
_diffrn_reflns_av_unetI/netI 0.0413
_diffrn_reflns_Laue_measured_fraction_full 0.998
_diffrn_reflns_Laue_measured_fraction_max 0.998
_diffrn_reflns_limit_h_max 22
_diffrn_reflns_limit_h_min -22
_diffrn_reflns_limit_k_max 26
_diffrn_reflns_limit_k_min -23
_diffrn_reflns_limit_l_max 65
_diffrn_reflns_limit_l_min -65
_diffrn_reflns_number 77426
_diffrn_reflns_point_group_measured_fraction_full 0.998
_diffrn_reflns_point_group_measured_fraction_max 0.999
_diffrn_reflns_theta_full 25.242
_diffrn_reflns_theta_max 29.999
_diffrn_reflns_theta_min 2.734
_diffrn_source 'Enhance (Mo) X-ray Source'
_exptl_absorpt_coefficient_mu 1.087
_exptl_absorpt_correction_T_max 0.849
_exptl_absorpt_correction_T_min 0.787
_exptl_absorpt_correction_type analytical
_exptl_absorpt_process_details
;
CrysAlisPro, Agilent Technologies,
Version 1.171.36.20 (release 27-06-2012 CrysAlis171 .NET)
(compiled Jul 11 2012,15:38:31)
Analytical numeric absorption correction using a multifaceted crystal
            model based on expressions derived by R.C. Clark & J.S. Reid.
(Clark, R. C. & Reid, J. S. (1995). Acta Cryst. A51, 887-897)
;
_exptl_crystal_colour yellowish
_exptl_crystal_density_diffrn 1.418
_exptl_crystal_description block
_exptl_crystal_F_000 6324
_exptl_crystal_size_max 0.29
_exptl_crystal_size_mid 0.20
_exptl_crystal_size_min 0.16
_refine_diff_density_max 1.112
_refine_diff_density_min -2.018
_refine_diff_density_rms 0.131
_refine_ls_abs_structure_details
;
 Flack x determined using 6869 quotients [(I+)-(I-)]/[(I+)+(I-)]
 (Parsons and Flack (2004), Acta Cryst. A60, s61).
;
_refine_ls_abs_structure_Flack -0.012(4)
_refine_ls_extinction_coef 0.00060(8)
_refine_ls_extinction_expression Fc^*^=kFc[1+0.001xFc^2^\l^3^/sin(2\q)]^-1/4^
_refine_ls_extinction_method SHELXL
_refine_ls_goodness_of_fit_ref 1.053
_refine_ls_hydrogen_treatment constr
_refine_ls_matrix_type full
_refine_ls_number_parameters 926
_refine_ls_number_reflns 20901
_refine_ls_number_restraints 221
_refine_ls_restrained_S_all 1.055
_refine_ls_R_factor_all 0.0699
_refine_ls_R_factor_gt 0.0539
_refine_ls_shift/su_max 0.002
_refine_ls_shift/su_mean 0.000
_refine_ls_structure_factor_coef Fsqd
_refine_ls_weighting_details 'w=1/[\s^2^(Fo^2^)+(0.0898P)^2^+15.0135P] where P=(Fo^2^+2Fc^2^)/3'
_refine_ls_weighting_scheme calc
_refine_ls_wR_factor_gt 0.1454
_refine_ls_wR_factor_ref 0.1569
_reflns_Friedel_coverage 0.868
_reflns_Friedel_fraction_full 0.999
_reflns_Friedel_fraction_max 0.999
_reflns_number_gt 17040
_reflns_number_total 20901
_reflns_threshold_expression 'I > 2\s(I)'
_cod_data_source_file c5dt02478a2.cif
_cod_data_source_block prl6snab
_cod_depositor_comments 'Adding full bibliography for 7036143--7036148.cif.'
_cod_original_formula_sum 'C39 H57.90 N13.50 O10.20 Pr'
_cod_database_code 7036144
_shelx_space_group_comment
;
The symmetry employed for this shelxl refinement is uniquely defined
by the following loop, which should always be used as a source of
symmetry information in preference to the above space-group names.
They are only intended as comments.
;
_shelx_estimated_absorpt_t_min 0.743
_shelx_estimated_absorpt_t_max 0.845
_shelxl_version_number 2013-4

loop_
_space_group_symop_operation_xyz
'x, y, z'
'-x, -y, z+1/2'
'x, -y, -z'
'-x, y, -z+1/2'
'x+1/2, y+1/2, z'
'-x+1/2, -y+1/2, z+1/2'
'x+1/2, -y+1/2, -z'
'-x+1/2, y+1/2, -z+1/2'

loop_
_atom_site_label
_atom_site_type_symbol
_atom_site_fract_x
_atom_site_fract_y
_atom_site_fract_z
_atom_site_U_iso_or_equiv
_atom_site_adp_type
_atom_site_occupancy
_atom_site_site_symmetry_order
_atom_site_calc_flag
_atom_site_refinement_flags_posn
_atom_site_refinement_flags_adp
_atom_site_refinement_flags_occupancy
_atom_site_disorder_assembly
_atom_site_disorder_group
Pr1A Pr 0.27325(2) 0.26278(2) 0.32561(2) 0.04067(11) Uani 1 1 d . . . . .
N1A N 0.2526(4) 0.1766(4) 0.28229(12) 0.0502(15) Uani 1 1 d D . . . .
C1A C 0.2365(7) 0.0841(5) 0.23674(18) 0.068(2) Uani 1 1 d D . . . .
H1A H 0.2312 0.0522 0.2212 0.082 Uiso 1 1 calc R U . . .
C2A C 0.1934(6) 0.0732(5) 0.26187(18) 0.062(2) Uani 1 1 d D . . . .
H2A1 H 0.1576 0.0338 0.2637 0.074 Uiso 1 1 calc R U . . .
C3A C 0.2027(4) 0.1202(5) 0.28435(14) 0.0537(19) Uani 1 1 d D . . . .
C35A C 0.2946(5) 0.1874(5) 0.25795(15) 0.058(2) Uani 1 1 d D . . . .
C36A C 0.2865(6) 0.1411(5) 0.23478(16) 0.063(2) Uani 1 1 d D . . . .
H36A H 0.3162 0.1499 0.2176 0.075 Uiso 1 1 calc R U . . .
C4A C 0.1543(5) 0.1124(5) 0.31218(16) 0.060(2) Uani 1 1 d D . . . .
H4A1 H 0.1035 0.1415 0.3112 0.072 Uiso 1 1 calc R U . . .
H4A2 H 0.1373 0.0626 0.3145 0.072 Uiso 1 1 calc R U . . .
N2A N 0.2035(4) 0.1340(4) 0.33718(13) 0.0486(14) Uani 1 1 d . . . . .
H2A H 0.1638 0.1411 0.3533 0.058 Uiso 1 1 calc R U . . .
N3A N 0.3819(3) 0.1629(4) 0.33711(13) 0.0467(14) Uani 1 1 d . . . . .
H3A H 0.3938 0.1671 0.3580 0.056 Uiso 1 1 calc R U . . .
N4A N 0.4312(3) 0.2975(3) 0.32563(12) 0.0433(12) Uani 1 1 d . . . . .
N5A N 0.3138(4) 0.3932(4) 0.34227(12) 0.0457(13) Uani 1 1 d . . . . .
H5A H 0.2658 0.4251 0.3384 0.055 Uiso 1 1 calc R U . . .
N6A N 0.2665(3) 0.2761(4) 0.38199(11) 0.0453(13) Uani 1 1 d . . . . .
H6A H 0.3178 0.2546 0.3902 0.054 Uiso 1 1 calc R U . . .
N7A N 0.1263(3) 0.2747(4) 0.35004(12) 0.0478(14) Uani 1 1 d . . . . .
N8A N 0.1554(4) 0.3275(4) 0.29696(12) 0.0501(15) Uani 1 1 d . . . . .
H8A H 0.1577 0.3777 0.3034 0.060 Uiso 1 1 calc R U . . .
N9A N 0.3249(4) 0.3108(4) 0.27386(11) 0.0466(14) Uani 1 1 d . . . . .
H9A H 0.3744 0.3414 0.2772 0.056 Uiso 1 1 calc R U . . .
C5A C 0.2673(5) 0.0828(4) 0.34723(15) 0.0497(16) Uani 1 1 d . . . . .
H5A1 H 0.2764 0.0936 0.3679 0.060 Uiso 1 1 calc R U . . .
C6A C 0.2530(5) 0.0036(5) 0.34564(18) 0.0598(19) Uani 1 1 d . . . . .
H6A1 H 0.2382 -0.0112 0.3260 0.072 Uiso 1 1 calc R U . . .
H6A2 H 0.2087 -0.0114 0.3589 0.072 Uiso 1 1 calc R U . . .
C7A C 0.3368(6) -0.0262(5) 0.3545(2) 0.065(2) Uani 1 1 d . . . . .
H7A1 H 0.3480 -0.0714 0.3447 0.078 Uiso 1 1 calc R U . . .
H7A2 H 0.3388 -0.0341 0.3754 0.078 Uiso 1 1 calc R U . . .
C8A C 0.4013(6) 0.0319(5) 0.3452(2) 0.065(2) Uani 1 1 d . . . . .
H8A1 H 0.4339 0.0482 0.3619 0.078 Uiso 1 1 calc R U . . .
H8A2 H 0.4398 0.0131 0.3307 0.078 Uiso 1 1 calc R U . . .
C9A C 0.3502(5) 0.0920(4) 0.33300(15) 0.0481(16) Uani 1 1 d . . . . .
H9A1 H 0.3432 0.0838 0.3120 0.058 Uiso 1 1 calc R U . . .
C10A C 0.4622(4) 0.1727(4) 0.32271(18) 0.0494(16) Uani 1 1 d . . . . .
H10A H 0.4569 0.1594 0.3023 0.059 Uiso 1 1 calc R U . . .
H10B H 0.5041 0.1416 0.3316 0.059 Uiso 1 1 calc R U . . .
C11A C 0.4900(4) 0.2481(4) 0.32491(15) 0.0448(15) Uani 1 1 d . . . . .
C12A C 0.5753(4) 0.2640(5) 0.32554(16) 0.0500(15) Uani 1 1 d . . . . .
H12A H 0.6160 0.2279 0.3247 0.060 Uiso 1 1 calc R U . . .
C13A C 0.5977(5) 0.3351(5) 0.32744(19) 0.059(2) Uani 1 1 d . . . . .
H13A H 0.6544 0.3482 0.3283 0.070 Uiso 1 1 calc R U . . .
C14A C 0.5362(5) 0.3865(5) 0.32799(17) 0.0553(18) Uani 1 1 d . . . . .
H14A H 0.5506 0.4350 0.3291 0.066 Uiso 1 1 calc R U . . .
C15A C 0.4538(4) 0.3664(4) 0.32690(16) 0.0455(15) Uani 1 1 d . . . . .
C16A C 0.3862(5) 0.4203(4) 0.32696(17) 0.0518(16) Uani 1 1 d . . . . .
H16A H 0.4061 0.4639 0.3363 0.062 Uiso 1 1 calc R U . . .
H16B H 0.3706 0.4319 0.3071 0.062 Uiso 1 1 calc R U . . .
C17A C 0.3303(4) 0.3928(4) 0.37363(15) 0.0482(16) Uani 1 1 d . . . . .
H17A H 0.3854 0.3702 0.3770 0.058 Uiso 1 1 calc R U . . .
C18A C 0.3300(6) 0.4656(6) 0.38830(17) 0.068(2) Uani 1 1 d . . . . .
H18A H 0.2848 0.4956 0.3808 0.081 Uiso 1 1 calc R U . . .
H18B H 0.3835 0.4901 0.3856 0.081 Uiso 1 1 calc R U . . .
C19A C 0.3156(7) 0.4469(6) 0.42019(18) 0.072(3) Uani 1 1 d . . . . .
H19A H 0.3680 0.4515 0.4310 0.086 Uiso 1 1 calc R U . . .
H19B H 0.2741 0.4792 0.4287 0.086 Uiso 1 1 calc R U . . .
C20A C 0.2841(7) 0.3703(5) 0.42132(17) 0.069(3) Uani 1 1 d . . . . .
H20A H 0.2335 0.3667 0.4332 0.082 Uiso 1 1 calc R U . . .
H20B H 0.3270 0.3385 0.4292 0.082 Uiso 1 1 calc R U . . .
C21A C 0.2651(5) 0.3515(4) 0.38992(14) 0.0472(15) Uani 1 1 d . . . . .
H21A H 0.2094 0.3711 0.3850 0.057 Uiso 1 1 calc R U . . .
C22A C 0.1936(4) 0.2394(5) 0.39452(13) 0.0451(14) Uani 1 1 d . . . . .
H22A H 0.1868 0.2536 0.4147 0.054 Uiso 1 1 calc R U . . .
H22B H 0.2025 0.1878 0.3939 0.054 Uiso 1 1 calc R U . . .
C23A C 0.1166(4) 0.2582(4) 0.37791(13) 0.0419(14) Uani 1 1 d . . . . .
C24A C 0.0388(4) 0.2553(4) 0.39076(15) 0.0496(17) Uani 1 1 d . . . . .
H24A H 0.0333 0.2430 0.4103 0.059 Uiso 1 1 calc R U . . .
C25A C -0.0301(4) 0.2707(5) 0.37454(16) 0.0544(17) Uani 1 1 d . . . . .
H25A H -0.0837 0.2691 0.3829 0.065 Uiso 1 1 calc R U . . .
C26A C -0.0213(4) 0.2883(5) 0.34624(17) 0.0554(18) Uani 1 1 d . . . . .
H26A H -0.0682 0.2997 0.3349 0.066 Uiso 1 1 calc R U . . .
C27A C 0.0581(4) 0.2888(5) 0.33465(15) 0.0492(17) Uani 1 1 d . . . . .
C28A C 0.0701(4) 0.3040(6) 0.30308(16) 0.059(2) Uani 1 1 d . . . . .
H28A H 0.0580 0.2609 0.2919 0.071 Uiso 1 1 calc R U . . .
H28B H 0.0306 0.3411 0.2970 0.071 Uiso 1 1 calc R U . . .
C29A C 0.1725(5) 0.3293(6) 0.26607(15) 0.058(2) Uani 1 1 d . . . . .
H29A H 0.1671 0.2805 0.2582 0.070 Uiso 1 1 calc R U . . .
C30A C 0.1177(6) 0.3804(7) 0.24796(19) 0.073(3) Uani 1 1 d . . . . .
H30A H 0.0687 0.3555 0.2402 0.088 Uiso 1 1 calc R U . . .
H30B H 0.0986 0.4208 0.2596 0.088 Uiso 1 1 calc R U . . .
C31A C 0.1760(6) 0.4055(8) 0.2235(2) 0.083(3) Uani 1 1 d . . . . .
H31A H 0.1528 0.3919 0.2047 0.099 Uiso 1 1 calc R U . . .
H31B H 0.1821 0.4574 0.2240 0.099 Uiso 1 1 calc R U . . .
C32A C 0.2609(6) 0.3694(6) 0.22821(16) 0.068(3) Uani 1 1 d . . . . .
H32A H 0.2652 0.3249 0.2173 0.081 Uiso 1 1 calc R U . . .
H32B H 0.3072 0.4010 0.2228 0.081 Uiso 1 1 calc R U . . .
C33A C 0.2594(5) 0.3558(5) 0.26046(14) 0.0531(19) Uani 1 1 d . . . . .
H33A H 0.2634 0.4030 0.2698 0.064 Uiso 1 1 calc R U . . .
C34A C 0.3525(5) 0.2499(5) 0.25646(15) 0.057(2) Uani 1 1 d . . . . .
H34A H 0.4081 0.2351 0.2630 0.069 Uiso 1 1 calc R U . . .
H34B H 0.3575 0.2651 0.2363 0.069 Uiso 1 1 calc R U . . .
Pr1B Pr -0.02250(3) 0.5000 0.5000 0.04502(14) Uani 1 2 d S T P . .
N1B N -0.1857(5) 0.4923(8) 0.4967(3) 0.055(3) Uiso 0.5 1 d D . P A -1
C1B C -0.3574(7) 0.4897(11) 0.4943(4) 0.089(7) Uiso 0.5 1 d D . P A -1
H1B H -0.4161 0.4873 0.4930 0.106 Uiso 0.5 1 calc R U P A -1
C2B C -0.3144(7) 0.4464(11) 0.5129(4) 0.079(7) Uiso 0.5 1 d D . P A -1
H2B1 H -0.3429 0.4116 0.5236 0.095 Uiso 0.5 1 calc R U P A -1
C3B C -0.2292(6) 0.4541(8) 0.5156(3) 0.046(3) Uiso 0.5 1 d D . P A -1
C3C C -0.2268(9) 0.5327(14) 0.4779(5) 0.107(12) Uiso 0.5 1 d D . P A -1
C2C C -0.3136(8) 0.5355(11) 0.4781(5) 0.078(6) Uiso 0.5 1 d D . P A -1
H2C H -0.3417 0.5695 0.4668 0.094 Uiso 0.5 1 calc R U P A -1
C4B C -0.1794(5) 0.4148(6) 0.5383(2) 0.086(3) Uani 1 1 d D . . . .
H4B1 H -0.1702 0.4461 0.5549 0.103 Uiso 1 1 calc R U . A .
H4B2 H -0.2113 0.3733 0.5449 0.103 Uiso 1 1 calc R U . . .
N2B N -0.0982(4) 0.3913(4) 0.52672(16) 0.0571(16) Uani 1 1 d . . . . .
H2B H -0.0625 0.3764 0.5431 0.069 Uiso 1 1 calc R U . . .
N3B N -0.0528(4) 0.3943(4) 0.46572(15) 0.0584(17) Uani 1 1 d . . . . .
H3B H -0.0020 0.3641 0.4664 0.070 Uiso 1 1 calc R U . . .
N4B N 0.0271(4) 0.5086(4) 0.44525(13) 0.0561(16) Uani 1 1 d . . . . .
N5B N 0.1165(4) 0.5719(4) 0.48761(12) 0.0476(14) Uani 1 1 d . . . . .
H5B H 0.1255 0.6081 0.5028 0.057 Uiso 1 1 calc R U . . .
C5B C -0.1042(7) 0.3300(5) 0.5059(3) 0.078(3) Uani 1 1 d D . . . .
H5B1 H -0.0496 0.3051 0.5064 0.094 Uiso 1 1 calc R U . B 1
C6B C -0.1720(9) 0.2728(7) 0.5113(3) 0.098(3) Uani 0.60(8) 1 d D U P C 1
H6B1 H -0.1596 0.2437 0.5283 0.118 Uiso 0.60(8) 1 calc R U P C 1
H6B2 H -0.2279 0.2938 0.5132 0.118 Uiso 0.60(8) 1 calc R U P C 1
C7B C -0.163(2) 0.2321(13) 0.4841(3) 0.089(8) Uiso 0.60(8) 1 d D U P C 1
H7B1 H -0.2169 0.2128 0.4782 0.107 Uiso 0.60(8) 1 calc R U P C 1
H7B2 H -0.1241 0.1922 0.4872 0.107 Uiso 0.60(8) 1 calc R U P C 1
C8B C -0.1292(10) 0.2797(8) 0.4612(3) 0.108(4) Uani 0.60(8) 1 d D U P C 1
H8B1 H -0.0752 0.2624 0.4540 0.130 Uiso 0.60(8) 1 calc R U P C 1
H8B2 H -0.1684 0.2829 0.4450 0.130 Uiso 0.60(8) 1 calc R U P C 1
C6C C -0.1720(9) 0.2728(7) 0.5113(3) 0.098(3) Uani 0.40(8) 1 d . U P C 2
H6C1 H -0.1511 0.2349 0.5239 0.118 Uiso 0.40(8) 1 calc R U P C 2
H6C2 H -0.2223 0.2938 0.5199 0.118 Uiso 0.40(8) 1 calc R U P C 2
C7C C -0.189(3) 0.246(3) 0.4822(4) 0.132(12) Uiso 0.40(8) 1 d D U P C 2
H7C1 H -0.2465 0.2576 0.4767 0.158 Uiso 0.40(8) 1 calc R U P C 2
H7C2 H -0.1823 0.1943 0.4818 0.158 Uiso 0.40(8) 1 calc R U P C 2
C8C C -0.1292(10) 0.2797(8) 0.4612(3) 0.108(4) Uani 0.40(8) 1 d . U P C 2
H8C1 H -0.0761 0.2538 0.4600 0.130 Uiso 0.40(8) 1 calc R U P C 2
H8C2 H -0.1537 0.2842 0.4419 0.130 Uiso 0.40(8) 1 calc R U P C 2
C9B C -0.1199(7) 0.3493(6) 0.4755(2) 0.075(3) Uani 1 1 d D . . . .
H9B H -0.1733 0.3758 0.4742 0.090 Uiso 1 1 calc R U . C 1
C10B C -0.0636(6) 0.4140(6) 0.43498(19) 0.071(3) Uani 1 1 d . . . . .
H10C H -0.0610 0.3710 0.4230 0.086 Uiso 1 1 calc R U . . .
H10D H -0.1187 0.4358 0.4323 0.086 Uiso 1 1 calc R U . . .
C11B C 0.0004(5) 0.4630(5) 0.42594(17) 0.060(2) Uani 1 1 d . . . . .
C12B C 0.0330(7) 0.4627(7) 0.39763(18) 0.074(3) Uani 1 1 d . . . . .
H12B H 0.0152 0.4282 0.3843 0.089 Uiso 1 1 calc R U . . .
C13B C 0.0875(8) 0.5102(8) 0.3902(2) 0.088(4) Uani 1 1 d . . . . .
H13B H 0.1081 0.5108 0.3712 0.105 Uiso 1 1 calc R U . . .
C14B C 0.1155(7) 0.5595(7) 0.40963(18) 0.077(3) Uani 1 1 d . . . . .
H14B H 0.1550 0.5941 0.4042 0.093 Uiso 1 1 calc R U . . .
C15B C 0.0842(6) 0.5573(5) 0.43763(17) 0.058(2) Uani 1 1 d . . . . .
C16B C 0.1105(6) 0.6082(5) 0.45981(17) 0.059(2) Uani 1 1 d . . . . .
H16C H 0.1649 0.6285 0.4547 0.071 Uiso 1 1 calc R U . . .
H16D H 0.0697 0.6471 0.4611 0.071 Uiso 1 1 calc R U . . .
C17B C 0.1886(4) 0.5237(4) 0.48732(14) 0.0449(15) Uani 1 1 d . . . . .
H17B H 0.1852 0.4939 0.4698 0.054 Uiso 1 1 calc R U . . .
C18B C 0.2730(5) 0.5560(6) 0.4886(2) 0.067(2) Uani 1 1 d . . . . .
H18C H 0.2912 0.5710 0.4693 0.080 Uiso 1 1 calc R U . . .
H18D H 0.2731 0.5977 0.5013 0.080 Uiso 1 1 calc R U . . .
C19B C 0.3290(8) 0.5000 0.5000 0.088(5) Uani 1 2 d S T P . .
H19C H 0.3647 0.5191 0.5154 0.106 Uiso 0.5 1 calc R U P . .
H19D H 0.3648 0.4809 0.4846 0.106 Uiso 0.5 1 calc R U P . .
N1 N -0.0523(4) 0.2957(4) 0.59185(13) 0.0592(17) Uani 1 1 d D . . . .
O1 O -0.0093(5) 0.2925(5) 0.56991(15) 0.101(3) Uani 1 1 d D . . . .
O2 O -0.1054(4) 0.3412(4) 0.59485(14) 0.078(2) Uani 1 1 d D . . . .
O3 O -0.0430(4) 0.2484(4) 0.61022(12) 0.077(2) Uani 1 1 d D . . . .
N2 N 0.1132(5) 0.2634(5) 0.47338(14) 0.0599(17) Uani 1 1 d . . . . .
O4 O 0.1095(4) 0.3212(4) 0.46120(15) 0.0695(17) Uani 1 1 d . . . . .
O5 O 0.1182(7) 0.2645(6) 0.50025(17) 0.117(3) Uani 1 1 d . . . . .
O6 O 0.1158(5) 0.2084(4) 0.46050(13) 0.0743(19) Uani 1 1 d . . . . .
N3 N 0.1292(6) 0.5261(5) 0.3155(2) 0.054(3) Uiso 0.637(15) 1 d D U P D 1
O7 O 0.1629(7) 0.4706(4) 0.3235(3) 0.079(3) Uiso 0.637(15) 1 d D U P D 1
O8 O 0.1452(5) 0.5827(4) 0.32667(19) 0.052(2) Uiso 0.637(15) 1 d D U P D 1
O9 O 0.0767(6) 0.5214(5) 0.29589(19) 0.068(3) Uiso 0.637(15) 1 d D . P D 1
N30 N 0.1284(7) 0.5037(8) 0.3146(4) 0.051(4) Uiso 0.363(15) 1 d D U P D 2
O70 O 0.2000(8) 0.4796(8) 0.3135(4) 0.060(5) Uiso 0.363(15) 1 d D U P D 2
O80 O 0.1163(12) 0.5656(8) 0.3206(5) 0.084(6) Uiso 0.363(15) 1 d D U P D 2
O90 O 0.0698(10) 0.4605(12) 0.3139(7) 0.142(13) Uiso 0.363(15) 1 d D . P D 2
N4 N 0.0617(6) 0.0443(5) 0.3801(2) 0.073(3) Uani 0.709(14) 1 d D U P E 1
O10 O 0.1173(6) 0.0770(6) 0.3928(2) 0.085(4) Uani 0.709(14) 1 d D U P E 1
O11 O 0.0341(6) 0.0656(7) 0.3573(2) 0.101(4) Uani 0.709(14) 1 d D U P E 1
O12 O 0.0397(8) -0.0141(5) 0.3900(3) 0.113(5) Uani 0.709(14) 1 d D . P E 1
N40 N 0.0241(18) 0.0847(16) 0.3671(6) 0.092(7) Uiso 0.291(14) 1 d D U P E 2
O100 O 0.070(2) 0.099(2) 0.3877(6) 0.115(9) Uiso 0.291(14) 1 d D U P E 2
O110 O 0.024(3) 0.122(2) 0.3456(7) 0.19(2) Uiso 0.291(14) 1 d D . P E 2
O120 O -0.031(3) 0.040(3) 0.3710(12) 0.31(5) Uiso 0.291(14) 1 d D . P E 2
N5 N 0.5000 0.4134(6) 0.2500 0.049(2) Uani 1 2 d S T P . .
O13 O 0.5000 0.3493(7) 0.2500 0.090(3) Uani 1 2 d S T P . .
O14 O 0.4397(3) 0.4446(4) 0.25994(14) 0.0667(16) Uani 1 1 d . . . . .
N1S N -0.1562(8) 0.1404(6) 0.4150(2) 0.098(4) Uani 0.941(15) 1 d D U P . .
C1S C -0.0984(8) 0.1176(7) 0.4269(3) 0.085(4) Uani 0.941(15) 1 d D U P . .
C2S C -0.0259(8) 0.0909(8) 0.4411(3) 0.091(4) Uani 0.941(15) 1 d D . P . .
H2S1 H 0.0234 0.1146 0.4335 0.137 Uiso 0.941(15) 1 calc R U P . .
H2S2 H -0.0214 0.0401 0.4378 0.137 Uiso 0.941(15) 1 calc R U P . .
H2S3 H -0.0302 0.1000 0.4616 0.137 Uiso 0.941(15) 1 calc R U P . .
N2S N -0.2164(17) 0.2425(11) 0.3230(6) 0.063(6) Uiso 0.338(5) 1 d D U P F 1
C3S C -0.196(3) 0.1913(13) 0.3353(6) 0.076(8) Uiso 0.338(5) 1 d D U P F 1
C4S C -0.167(2) 0.1225(13) 0.3434(7) 0.073(8) Uiso 0.338(5) 1 d D U P F 1
H4S1 H -0.2140 0.0919 0.3478 0.110 Uiso 0.338(5) 1 calc R U P F 1
H4S2 H -0.1314 0.1268 0.3604 0.110 Uiso 0.338(5) 1 calc R U P F 1
H4S3 H -0.1347 0.1021 0.3277 0.110 Uiso 0.338(5) 1 calc R U P F 1
N2X N -0.219(2) 0.2448(13) 0.3324(8) 0.087(9) Uiso 0.338(5) 1 d D U P F 2
C3X C -0.187(2) 0.1897(13) 0.3303(6) 0.073(7) Uiso 0.338(5) 1 d D U P F 2
C4X C -0.1406(16) 0.1251(11) 0.3335(6) 0.054(6) Uiso 0.338(5) 1 d D U P F 2
H4X1 H -0.1003 0.1210 0.3180 0.082 Uiso 0.338(5) 1 calc R U P F 2
H4X2 H -0.1788 0.0850 0.3329 0.082 Uiso 0.338(5) 1 calc R U P F 2
H4X3 H -0.1115 0.1256 0.3519 0.082 Uiso 0.338(5) 1 calc R U P F 2
N2Y N 0.494(4) 0.6741(18) 0.2606(10) 0.074(12) Uiso 0.162(5) 1 d D U P F -3
C3Y C 0.488(3) 0.6212(17) 0.2734(9) 0.063(10) Uiso 0.162(5) 1 d D U P F -3
C4Y C 0.4663(19) 0.5653(15) 0.2929(6) 0.023(6) Uiso 0.162(5) 1 d D U P F -3
H4Y1 H 0.4197 0.5802 0.3048 0.035 Uiso 0.162(5) 1 calc R U P F -3
H4Y2 H 0.5142 0.5546 0.3050 0.035 Uiso 0.162(5) 1 calc R U P F -3
H4Y3 H 0.4507 0.5232 0.2821 0.035 Uiso 0.162(5) 1 calc R U P F -3
N2Z N 0.485(2) 0.6942(16) 0.2561(7) 0.039(7) Uiso 0.162(5) 1 d D U P F -4
C3Z C 0.472(5) 0.6512(16) 0.2735(8) 0.088(12) Uiso 0.162(5) 1 d D U P F -4
C4Z C 0.459(3) 0.5882(17) 0.2901(8) 0.040(9) Uiso 0.162(5) 1 d D U P F -4
H4Z1 H 0.4174 0.5976 0.3050 0.060 Uiso 0.162(5) 1 calc R U P F -4
H4Z2 H 0.5109 0.5738 0.2989 0.060 Uiso 0.162(5) 1 calc R U P F -4
H4Z3 H 0.4384 0.5504 0.2776 0.060 Uiso 0.162(5) 1 calc R U P F -4
N3S N 0.250(3) -0.1373(19) 0.3907(13) 0.091(14) Uiso 0.180(8) 1 d D U P G 1
C5S C 0.221(3) -0.1938(16) 0.3926(9) 0.054(9) Uiso 0.180(8) 1 d D U P G 1
C6S C 0.174(3) -0.256(2) 0.3996(13) 0.073(13) Uiso 0.180(8) 1 d D U P G 1
H6S1 H 0.1486 -0.2507 0.4184 0.109 Uiso 0.180(8) 1 calc R U P G 1
H6S2 H 0.2115 -0.2971 0.3999 0.109 Uiso 0.180(8) 1 calc R U P G 1
H6S3 H 0.1310 -0.2638 0.3852 0.109 Uiso 0.180(8) 1 calc R U P G 1
N3X N 0.173(2) -0.2723(16) 0.3906(8) 0.055(9) Uiso 0.180(8) 1 d D U P G 2
C5X C 0.210(2) -0.2190(15) 0.3914(8) 0.054(9) Uiso 0.180(8) 1 d D U P G 2
C6X C 0.263(3) -0.160(2) 0.3973(13) 0.074(13) Uiso 0.180(8) 1 d D U P G 2
H6X1 H 0.3174 -0.1772 0.4036 0.111 Uiso 0.180(8) 1 calc R U P G 2
H6X2 H 0.2385 -0.1309 0.4124 0.111 Uiso 0.180(8) 1 calc R U P G 2
H6X3 H 0.2698 -0.1316 0.3800 0.111 Uiso 0.180(8) 1 calc R U P G 2
O1W O 0.0000 0.6081(9) 0.2500 0.103(4) Uani 1 2 d S T P . .
O2W O 0.2336(16) -0.0574(14) 0.4226(5) 0.061(5) Uiso 0.25 1 d . U P H 1
O20W O 0.2278(15) -0.0199(12) 0.4201(5) 0.053(5) Uiso 0.25 1 d . U P I 2
O3W O 0.025(2) 0.1351(17) 0.5302(7) 0.083(7) Uiso 0.25 1 d . U P J 1
O30W O -0.029(2) 0.1232(16) 0.5195(7) 0.081(7) Uiso 0.25 1 d . U P K 2
O31W O 0.012(2) 0.122(2) 0.5719(9) 0.101(10) Uiso 0.25 1 d . . P L 3

loop_
_atom_site_aniso_label
_atom_site_aniso_U_11
_atom_site_aniso_U_22
_atom_site_aniso_U_33
_atom_site_aniso_U_23
_atom_site_aniso_U_13
_atom_site_aniso_U_12
Pr1A 0.03070(15) 0.0652(2) 0.02610(14) -0.00213(14) -0.00129(12) -0.00262(15)
N1A 0.048(3) 0.071(4) 0.032(3) -0.005(3) -0.005(2) -0.009(3)
C1A 0.085(6) 0.075(6) 0.045(4) -0.014(4) -0.015(4) 0.000(5)
C2A 0.061(5) 0.070(5) 0.055(5) -0.009(4) -0.018(4) -0.003(4)
C3A 0.046(4) 0.079(5) 0.037(3) -0.006(3) -0.014(3) -0.009(3)
C35A 0.065(5) 0.078(5) 0.031(3) -0.005(3) -0.003(3) 0.007(4)
C36A 0.077(6) 0.078(6) 0.033(3) -0.012(3) -0.002(4) 0.007(5)
C4A 0.046(4) 0.087(6) 0.048(4) -0.003(4) -0.014(3) -0.016(4)
N2A 0.040(3) 0.068(4) 0.038(3) -0.001(3) -0.004(2) -0.006(3)
N3A 0.038(3) 0.067(4) 0.035(3) -0.005(3) -0.005(2) -0.002(3)
N4A 0.034(2) 0.065(3) 0.031(2) -0.002(3) 0.003(2) -0.004(2)
N5A 0.042(3) 0.061(4) 0.034(3) -0.002(2) 0.001(2) 0.004(3)
N6A 0.036(3) 0.070(4) 0.029(2) -0.001(2) -0.002(2) -0.002(3)
N7A 0.031(2) 0.078(4) 0.035(3) 0.004(3) -0.003(2) 0.000(3)
N8A 0.037(3) 0.081(5) 0.032(3) 0.010(3) -0.004(2) -0.001(3)
N9A 0.037(3) 0.072(4) 0.030(2) -0.006(3) 0.003(2) -0.003(3)
C5A 0.048(4) 0.068(4) 0.033(3) -0.003(3) -0.004(3) -0.010(4)
C6A 0.059(4) 0.075(5) 0.046(4) -0.002(4) 0.001(3) -0.010(4)
C7A 0.075(6) 0.070(5) 0.051(5) -0.005(4) 0.002(4) 0.001(5)
C8A 0.064(5) 0.073(6) 0.059(5) 0.000(5) 0.007(4) 0.009(4)
C9A 0.045(3) 0.061(4) 0.039(4) -0.005(3) -0.001(3) -0.002(3)
C10A 0.034(3) 0.065(4) 0.050(4) -0.005(4) 0.005(3) 0.001(3)
C11A 0.032(3) 0.064(4) 0.038(3) -0.001(3) 0.000(2) -0.005(2)
C12A 0.037(3) 0.070(4) 0.043(3) -0.003(4) 0.007(3) -0.008(3)
C13A 0.040(3) 0.087(6) 0.049(4) -0.006(4) 0.006(3) -0.014(4)
C14A 0.049(4) 0.072(5) 0.044(4) -0.008(4) 0.008(3) -0.019(3)
C15A 0.043(3) 0.063(4) 0.030(3) -0.002(3) 0.005(3) -0.013(3)
C16A 0.055(4) 0.065(5) 0.035(3) -0.004(3) 0.006(3) -0.002(3)
C17A 0.041(3) 0.067(5) 0.037(3) -0.008(3) 0.000(3) -0.006(3)
C18A 0.079(6) 0.083(6) 0.041(4) -0.018(4) 0.016(4) -0.017(5)
C19A 0.090(7) 0.086(6) 0.039(4) -0.013(4) 0.012(4) -0.018(5)
C20A 0.078(6) 0.095(7) 0.033(3) -0.019(4) 0.014(4) -0.031(5)
C21A 0.042(3) 0.068(4) 0.032(3) -0.010(3) 0.001(3) -0.002(3)
C22A 0.040(3) 0.066(4) 0.029(3) 0.003(3) -0.001(2) 0.000(3)
C23A 0.034(3) 0.058(4) 0.034(3) -0.002(3) 0.003(2) -0.006(3)
C24A 0.037(3) 0.071(5) 0.040(3) -0.001(3) 0.004(2) -0.009(3)
C25A 0.034(3) 0.081(5) 0.048(4) -0.011(4) 0.008(3) -0.005(4)
C26A 0.031(3) 0.082(5) 0.053(4) -0.004(4) -0.002(3) -0.005(3)
C27A 0.033(3) 0.080(5) 0.035(3) 0.006(3) -0.002(2) -0.003(3)
C28A 0.035(3) 0.102(7) 0.040(4) 0.008(4) -0.002(3) -0.003(4)
C29A 0.044(4) 0.097(7) 0.033(3) 0.014(4) -0.006(3) -0.003(4)
C30A 0.061(5) 0.116(8) 0.042(4) 0.023(5) -0.016(4) 0.001(6)
C31A 0.059(5) 0.138(10) 0.051(5) 0.032(6) -0.012(4) -0.014(6)
C32A 0.068(5) 0.107(7) 0.028(3) 0.011(4) -0.002(3) -0.014(5)
C33A 0.051(4) 0.081(5) 0.027(3) 0.010(3) -0.003(3) -0.008(4)
C34A 0.059(4) 0.082(6) 0.031(3) -0.008(3) 0.010(3) -0.008(4)
Pr1B 0.0397(3) 0.0565(3) 0.0388(3) -0.0040(2) 0.000 0.000
C4B 0.057(5) 0.089(7) 0.110(9) 0.020(7) 0.033(6) 0.001(5)
N2B 0.047(3) 0.063(4) 0.061(4) 0.001(3) 0.009(3) 0.002(3)
N3B 0.054(4) 0.069(4) 0.052(4) -0.008(3) -0.007(3) -0.010(3)
N4B 0.063(4) 0.071(4) 0.035(3) -0.003(3) -0.015(3) 0.011(4)
N5B 0.055(3) 0.058(4) 0.030(3) 0.003(2) -0.002(2) -0.001(3)
C5B 0.084(7) 0.051(5) 0.099(9) -0.008(5) 0.023(6) -0.019(5)
C6B 0.115(8) 0.091(7) 0.089(7) 0.001(6) 0.028(6) -0.038(7)
C8B 0.116(8) 0.109(8) 0.101(8) -0.007(7) 0.014(7) -0.042(7)
C6C 0.115(8) 0.091(7) 0.089(7) 0.001(6) 0.028(6) -0.038(7)
C8C 0.116(8) 0.109(8) 0.101(8) -0.007(7) 0.014(7) -0.042(7)
C9B 0.078(6) 0.085(7) 0.061(5) -0.006(5) -0.003(5) -0.018(5)
C10B 0.068(5) 0.098(7) 0.048(5) -0.020(5) -0.013(4) -0.004(5)
C11B 0.063(5) 0.076(5) 0.041(4) -0.005(4) -0.014(3) 0.010(4)
C12B 0.074(6) 0.112(8) 0.037(4) -0.009(5) -0.011(4) 0.022(6)
C13B 0.086(7) 0.135(11) 0.042(4) 0.016(6) 0.004(5) 0.018(8)
C14B 0.092(7) 0.102(8) 0.037(4) 0.012(5) -0.001(4) 0.005(6)
C15B 0.058(5) 0.077(6) 0.039(4) 0.010(4) -0.002(3) 0.006(4)
C16B 0.065(5) 0.073(5) 0.039(4) 0.017(4) -0.003(3) -0.004(4)
C17B 0.043(3) 0.060(4) 0.032(3) -0.003(3) 0.004(3) -0.002(3)
C18B 0.045(4) 0.097(7) 0.058(5) -0.019(4) 0.006(4) -0.011(5)
C19B 0.046(6) 0.167(17) 0.052(7) 0.023(9) 0.000 0.000
N1 0.049(3) 0.082(5) 0.046(3) 0.009(3) 0.010(3) -0.012(3)
O1 0.092(5) 0.131(7) 0.080(5) 0.047(5) 0.048(4) 0.027(5)
O2 0.073(4) 0.102(5) 0.060(4) 0.003(4) 0.020(3) 0.020(4)
O3 0.066(4) 0.114(6) 0.050(3) 0.033(4) 0.013(3) 0.011(4)
N2 0.068(4) 0.069(4) 0.042(3) -0.011(4) 0.009(3) -0.012(4)
O4 0.071(4) 0.070(4) 0.068(4) -0.001(3) 0.013(3) 0.006(3)
O5 0.182(9) 0.123(7) 0.045(3) -0.021(5) -0.007(5) -0.014(7)
O6 0.112(5) 0.064(4) 0.047(3) -0.007(3) 0.001(3) -0.006(4)
N4 0.056(5) 0.080(7) 0.083(7) -0.021(6) 0.032(5) -0.016(5)
O10 0.066(6) 0.093(7) 0.096(8) -0.030(6) 0.042(6) -0.019(6)
O11 0.055(6) 0.145(11) 0.102(9) 0.002(9) 0.036(6) 0.015(6)
O12 0.120(10) 0.088(9) 0.131(12) -0.014(8) 0.053(9) -0.039(8)
N5 0.041(4) 0.078(6) 0.029(4) 0.000 -0.002(3) 0.000
O13 0.051(5) 0.087(7) 0.131(10) 0.000 0.015(5) 0.000
O14 0.043(3) 0.092(4) 0.065(4) 0.009(3) 0.012(3) 0.019(3)
N1S 0.138(11) 0.092(8) 0.063(6) 0.002(6) 0.005(6) -0.023(7)
C1S 0.110(10) 0.075(8) 0.072(7) -0.017(6) 0.028(7) -0.035(7)
C2S 0.086(8) 0.104(9) 0.084(8) 0.002(7) 0.016(7) -0.034(8)
O1W 0.069(7) 0.168(13) 0.072(7) 0.000 -0.013(5) 0.000

loop_
_atom_type_symbol
_atom_type_description
_atom_type_scat_dispersion_real
_atom_type_scat_dispersion_imag
_atom_type_scat_source
C C 0.0033 0.0016 'International Tables Vol C Tables 4.2.6.8 and 6.1.1.4'
H H 0.0000 0.0000 'International Tables Vol C Tables 4.2.6.8 and 6.1.1.4'
N N 0.0061 0.0033 'International Tables Vol C Tables 4.2.6.8 and 6.1.1.4'
O O 0.0106 0.0060 'International Tables Vol C Tables 4.2.6.8 and 6.1.1.4'
Pr Pr -0.2180 2.8214 'International Tables Vol C Tables 4.2.6.8 and 6.1.1.4'

loop_
_geom_angle_atom_site_label_1
_geom_angle_atom_site_label_2
_geom_angle_atom_site_label_3
_geom_angle
_geom_angle_site_symmetry_1
_geom_angle_site_symmetry_3
N1A Pr1A N8A 78.7(2) . .
N1A Pr1A N4A 106.17(19) . .
N8A Pr1A N4A 125.7(2) . .
N1A Pr1A N3A 78.2(2) . .
N8A Pr1A N3A 156.9(2) . .
N4A Pr1A N3A 62.3(2) . .
N1A Pr1A N7A 105.89(19) . .
N8A Pr1A N7A 62.11(18) . .
N4A Pr1A N7A 147.94(19) . .
N3A Pr1A N7A 124.7(2) . .
N1A Pr1A N6A 145.3(2) . .
N8A Pr1A N6A 115.68(19) . .
N4A Pr1A N6A 90.89(17) . .
N3A Pr1A N6A 83.83(19) . .
N7A Pr1A N6A 61.62(17) . .
N1A Pr1A N5A 146.27(19) . .
N8A Pr1A N5A 84.0(2) . .
N4A Pr1A N5A 62.08(19) . .
N3A Pr1A N5A 116.21(19) . .
N7A Pr1A N5A 90.8(2) . .
N6A Pr1A N5A 68.40(19) . .
N1A Pr1A N9A 63.8(2) . .
N8A Pr1A N9A 67.12(18) . .
N4A Pr1A N9A 67.64(18) . .
N3A Pr1A N9A 102.61(19) . .
N7A Pr1A N9A 129.22(18) . .
N6A Pr1A N9A 150.10(19) . .
N5A Pr1A N9A 82.83(19) . .
N1A Pr1A N2A 63.04(19) . .
N8A Pr1A N2A 102.7(2) . .
N4A Pr1A N2A 128.29(19) . .
N3A Pr1A N2A 65.99(19) . .
N7A Pr1A N2A 67.8(2) . .
N6A Pr1A N2A 82.62(19) . .
N5A Pr1A N2A 150.01(18) . .
N9A Pr1A N2A 126.86(19) . .
C35A N1A C3A 119.0(6) . .
C35A N1A Pr1A 119.8(5) . .
C3A N1A Pr1A 121.1(4) . .
C36A C1A C2A 118.5(8) . .
C36A C1A H1A 120.8 . .
C2A C1A H1A 120.8 . .
C1A C2A C3A 119.8(8) . .
C1A C2A H2A1 120.1 . .
C3A C2A H2A1 120.1 . .
N1A C3A C2A 121.4(7) . .
N1A C3A C4A 116.5(6) . .
C2A C3A C4A 122.1(7) . .
N1A C35A C36A 121.0(8) . .
N1A C35A C34A 118.1(7) . .
C36A C35A C34A 120.9(7) . .
C1A C36A C35A 120.3(8) . .
C1A C36A H36A 119.9 . .
C35A C36A H36A 119.9 . .
N2A C4A C3A 112.1(6) . .
N2A C4A H4A1 109.2 . .
C3A C4A H4A1 109.2 . .
N2A C4A H4A2 109.2 . .
C3A C4A H4A2 109.2 . .
H4A1 C4A H4A2 107.9 . .
C4A N2A C5A 116.1(7) . .
C4A N2A Pr1A 108.2(5) . .
C5A N2A Pr1A 111.1(4) . .
C4A N2A H2A 107.0 . .
C5A N2A H2A 107.0 . .
Pr1A N2A H2A 107.0 . .
C9A N3A C10A 111.5(6) . .
C9A N3A Pr1A 113.8(4) . .
C10A N3A Pr1A 113.6(5) . .
C9A N3A H3A 105.7 . .
C10A N3A H3A 105.7 . .
Pr1A N3A H3A 105.7 . .
C11A N4A C15A 119.1(6) . .
C11A N4A Pr1A 120.9(4) . .
C15A N4A Pr1A 120.0(4) . .
C16A N5A C17A 109.9(6) . .
C16A N5A Pr1A 112.2(5) . .
C17A N5A Pr1A 109.0(5) . .
C16A N5A H5A 108.5 . .
C17A N5A H5A 108.5 . .
Pr1A N5A H5A 108.5 . .
C21A N6A C22A 110.0(6) . .
C21A N6A Pr1A 110.0(4) . .
C22A N6A Pr1A 112.3(4) . .
C21A N6A H6A 108.1 . .
C22A N6A H6A 108.1 . .
Pr1A N6A H6A 108.1 . .
C27A N7A C23A 118.0(6) . .
C27A N7A Pr1A 121.4(4) . .
C23A N7A Pr1A 120.2(4) . .
C29A N8A C28A 111.9(6) . .
C29A N8A Pr1A 112.1(5) . .
C28A N8A Pr1A 115.8(5) . .
C29A N8A H8A 105.3 . .
C28A N8A H8A 105.3 . .
Pr1A N8A H8A 105.3 . .
C34A N9A C33A 115.2(6) . .
C34A N9A Pr1A 108.7(5) . .
C33A N9A Pr1A 110.3(4) . .
C34A N9A H9A 107.4 . .
C33A N9A H9A 107.4 . .
Pr1A N9A H9A 107.4 . .
N2A C5A C9A 113.5(6) . .
N2A C5A C6A 121.6(6) . .
C9A C5A C6A 103.1(7) . .
N2A C5A H5A1 105.8 . .
C9A C5A H5A1 105.8 . .
C6A C5A H5A1 105.8 . .
C5A C6A C7A 102.7(7) . .
C5A C6A H6A1 111.2 . .
C7A C6A H6A1 111.2 . .
C5A C6A H6A2 111.2 . .
C7A C6A H6A2 111.2 . .
H6A1 C6A H6A2 109.1 . .
C6A C7A C8A 104.5(8) . .
C6A C7A H7A1 110.9 . .
C8A C7A H7A1 110.9 . .
C6A C7A H7A2 110.9 . .
C8A C7A H7A2 110.9 . .
H7A1 C7A H7A2 108.9 . .
C9A C8A C7A 105.7(7) . .
C9A C8A H8A1 110.6 . .
C7A C8A H8A1 110.6 . .
C9A C8A H8A2 110.6 . .
C7A C8A H8A2 110.6 . .
H8A1 C8A H8A2 108.7 . .
N3A C9A C5A 111.2(6) . .
N3A C9A C8A 117.0(7) . .
C5A C9A C8A 103.2(7) . .
N3A C9A H9A1 108.4 . .
C5A C9A H9A1 108.4 . .
C8A C9A H9A1 108.4 . .
N3A C10A C11A 110.6(6) . .
N3A C10A H10A 109.5 . .
C11A C10A H10A 109.5 . .
N3A C10A H10B 109.5 . .
C11A C10A H10B 109.5 . .
H10A C10A H10B 108.1 . .
N4A C11A C12A 122.9(7) . .
N4A C11A C10A 117.2(5) . .
C12A C11A C10A 119.9(6) . .
C13A C12A C11A 117.4(7) . .
C13A C12A H12A 121.3 . .
C11A C12A H12A 121.3 . .
C14A C13A C12A 119.5(7) . .
C14A C13A H13A 120.3 . .
C12A C13A H13A 120.3 . .
C15A C14A C13A 119.5(8) . .
C15A C14A H14A 120.3 . .
C13A C14A H14A 120.3 . .
N4A C15A C14A 121.6(7) . .
N4A C15A C16A 117.5(6) . .
C14A C15A C16A 120.9(7) . .
N5A C16A C15A 110.1(7) . .
N5A C16A H16A 109.6 . .
C15A C16A H16A 109.6 . .
N5A C16A H16B 109.6 . .
C15A C16A H16B 109.6 . .
H16A C16A H16B 108.2 . .
N5A C17A C21A 111.9(6) . .
N5A C17A C18A 115.7(7) . .
C21A C17A C18A 103.6(6) . .
N5A C17A H17A 108.4 . .
C21A C17A H17A 108.4 . .
C18A C17A H17A 108.4 . .
C17A C18A C19A 103.0(8) . .
C17A C18A H18A 111.2 . .
C19A C18A H18A 111.2 . .
C17A C18A H18B 111.2 . .
C19A C18A H18B 111.2 . .
H18A C18A H18B 109.1 . .
C20A C19A C18A 107.3(7) . .
C20A C19A H19A 110.3 . .
C18A C19A H19A 110.3 . .
C20A C19A H19B 110.3 . .
C18A C19A H19B 110.3 . .
H19A C19A H19B 108.5 . .
C19A C20A C21A 104.5(7) . .
C19A C20A H20A 110.9 . .
C21A C20A H20A 110.9 . .
C19A C20A H20B 110.9 . .
C21A C20A H20B 110.9 . .
H20A C20A H20B 108.9 . .
N6A C21A C17A 111.3(6) . .
N6A C21A C20A 117.3(7) . .
C17A C21A C20A 102.9(6) . .
N6A C21A H21A 108.3 . .
C17A C21A H21A 108.3 . .
C20A C21A H21A 108.3 . .
N6A C22A C23A 109.8(5) . .
N6A C22A H22A 109.7 . .
C23A C22A H22A 109.7 . .
N6A C22A H22B 109.7 . .
C23A C22A H22B 109.7 . .
H22A C22A H22B 108.2 . .
N7A C23A C24A 122.1(6) . .
N7A C23A C22A 117.2(5) . .
C24A C23A C22A 120.7(6) . .
C25A C24A C23A 118.7(7) . .
C25A C24A H24A 120.6 . .
C23A C24A H24A 120.6 . .
C26A C25A C24A 120.0(6) . .
C26A C25A H25A 120.0 . .
C24A C25A H25A 120.0 . .
C25A C26A C27A 118.2(7) . .
C25A C26A H26A 120.9 . .
C27A C26A H26A 120.9 . .
N7A C27A C26A 123.0(6) . .
N7A C27A C28A 117.1(6) . .
C26A C27A C28A 119.9(6) . .
N8A C28A C27A 111.5(6) . .
N8A C28A H28A 109.3 . .
C27A C28A H28A 109.3 . .
N8A C28A H28B 109.3 . .
C27A C28A H28B 109.3 . .
H28A C28A H28B 108.0 . .
N8A C29A C33A 110.6(6) . .
N8A C29A C30A 116.2(8) . .
C33A C29A C30A 103.0(7) . .
N8A C29A H29A 108.9 . .
C33A C29A H29A 108.9 . .
C30A C29A H29A 108.9 . .
C31A C30A C29A 104.3(8) . .
C31A C30A H30A 110.9 . .
C29A C30A H30A 110.9 . .
C31A C30A H30B 110.9 . .
C29A C30A H30B 110.9 . .
H30A C30A H30B 108.9 . .
C32A C31A C30A 107.2(7) . .
C32A C31A H31A 110.3 . .
C30A C31A H31A 110.3 . .
C32A C31A H31B 110.3 . .
C30A C31A H31B 110.3 . .
H31A C31A H31B 108.5 . .
C33A C32A C31A 101.6(7) . .
C33A C32A H32A 111.4 . .
C31A C32A H32A 111.4 . .
C33A C32A H32B 111.4 . .
C31A C32A H32B 111.4 . .
H32A C32A H32B 109.3 . .
N9A C33A C29A 113.2(7) . .
N9A C33A C32A 119.9(7) . .
C29A C33A C32A 104.0(6) . .
N9A C33A H33A 106.3 . .
C29A C33A H33A 106.3 . .
C32A C33A H33A 106.3 . .
N9A C34A C35A 113.7(6) . .
N9A C34A H34A 108.8 . .
C35A C34A H34A 108.8 . .
N9A C34A H34B 108.8 . .
C35A C34A H34B 108.8 . .
H34A C34A H34B 107.7 . .
N3B Pr1B N3B 158.4(3) . 3_566
N3B Pr1B N1B 74.6(4) . .
N3B Pr1B N1B 83.8(4) 3_566 .
N3B Pr1B N5B 84.3(2) . 3_566
N3B Pr1B N5B 114.4(2) 3_566 3_566
N1B Pr1B N5B 144.7(3) . 3_566
N3B Pr1B N5B 114.4(2) . .
N3B Pr1B N5B 84.3(2) 3_566 .
N1B Pr1B N5B 147.9(3) . .
N5B Pr1B N5B 66.9(3) 3_566 .
N3B Pr1B N4B 61.1(2) . .
N3B Pr1B N4B 126.4(2) 3_566 .
N1B Pr1B N4B 104.1(3) . .
N5B Pr1B N4B 89.34(19) 3_566 .
N5B Pr1B N4B 61.0(2) . .
N3B Pr1B N4B 126.4(2) . 3_566
N3B Pr1B N4B 61.1(2) 3_566 3_566
N1B Pr1B N4B 110.4(3) . 3_566
N5B Pr1B N4B 61.0(2) 3_566 3_566
N5B Pr1B N4B 89.34(19) . 3_566
N4B Pr1B N4B 145.4(3) . 3_566
N3B Pr1B N2B 67.3(2) . .
N3B Pr1B N2B 102.5(2) 3_566 .
N1B Pr1B N2B 62.3(3) . .
N5B Pr1B N2B 83.7(2) 3_566 .
N5B Pr1B N2B 149.7(2) . .
N4B Pr1B N2B 128.4(2) . .
N4B Pr1B N2B 69.3(2) 3_566 .
N3B Pr1B N2B 102.5(2) . 3_566
N3B Pr1B N2B 67.3(2) 3_566 3_566
N1B Pr1B N2B 64.2(3) . 3_566
N5B Pr1B N2B 149.7(2) 3_566 3_566
N5B Pr1B N2B 83.7(2) . 3_566
N4B Pr1B N2B 69.3(2) . 3_566
N4B Pr1B N2B 128.4(2) 3_566 3_566
N2B Pr1B N2B 126.3(3) . 3_566
C3C N1B C3B 118.8(7) . .
C3C N1B Pr1B 120.0(7) . .
C3B N1B Pr1B 120.8(6) . .
C2C C1B C2B 118.2(8) . .
C2C C1B H1B 120.9 . .
C2B C1B H1B 120.9 . .
C1B C2B C3B 119.5(9) . .
C1B C2B H2B1 120.2 . .
C3B C2B H2B1 120.2 . .
N1B C3B C2B 120.9(8) . .
N1B C3B C4B 116.6(7) . .
C2B C3B C4B 122.3(8) . .
N1B C3C C2C 120.7(9) . .
N1B C3C C4B 118.0(12) . 3_566
C2C C3C C4B 119.9(12) . 3_566
C1B C2C C3C 120.1(9) . .
C1B C2C H2C 119.9 . .
C3C C2C H2C 119.9 . .
N2B C4B C3B 110.9(8) . .
N2B C4B H4B1 109.5 . .
C3B C4B H4B1 109.5 . .
N2B C4B H4B2 109.5 . .
C3B C4B H4B2 109.5 . .
H4B1 C4B H4B2 108.0 . .
C4B N2B C5B 113.9(8) . .
C4B N2B Pr1B 109.8(6) . .
C5B N2B Pr1B 108.4(5) . .
C4B N2B H2B 108.2 . .
C5B N2B H2B 108.2 . .
Pr1B N2B H2B 108.2 . .
C9B N3B C10B 111.4(7) . .
C9B N3B Pr1B 113.3(6) . .
C10B N3B Pr1B 114.9(6) . .
C9B N3B H3B 105.4 . .
C10B N3B H3B 105.4 . .
Pr1B N3B H3B 105.4 . .
C11B N4B C15B 119.2(7) . .
C11B N4B Pr1B 121.0(6) . .
C15B N4B Pr1B 119.7(5) . .
C16B N5B C17B 109.4(6) . .
C16B N5B Pr1B 111.8(5) . .
C17B N5B Pr1B 110.2(4) . .
C16B N5B H5B 108.4 . .
C17B N5B H5B 108.4 . .
Pr1B N5B H5B 108.4 . .
C9B C5B N2B 115.7(8) . .
C9B C5B C6B 101.9(9) . .
N2B C5B C6B 118.2(9) . .
C9B C5B H5B1 106.7 . .
N2B C5B H5B1 106.7 . .
C6B C5B H5B1 106.7 . .
C7B C6B C5B 98.6(10) . .
C7B C6B H6B1 112.0 . .
C5B C6B H6B1 112.0 . .
C7B C6B H6B2 112.0 . .
C5B C6B H6B2 112.0 . .
H6B1 C6B H6B2 109.7 . .
C6B C7B C8B 109.6(14) . .
C6B C7B H7B1 109.8 . .
C8B C7B H7B1 109.8 . .
C6B C7B H7B2 109.8 . .
C8B C7B H7B2 109.8 . .
H7B1 C7B H7B2 108.2 . .
C9B C8B C7B 104.2(12) . .
C9B C8B H8B1 110.9 . .
C7B C8B H8B1 110.9 . .
C9B C8B H8B2 110.9 . .
C7B C8B H8B2 110.9 . .
H8B1 C8B H8B2 108.9 . .
H7C1 C7C H7C2 108.2 . .
N3B C9B C5B 108.7(8) . .
N3B C9B C8B 116.9(10) . .
C5B C9B C8B 103.3(9) . .
N3B C9B H9B 109.2 . .
C5B C9B H9B 109.2 . .
C8B C9B H9B 109.2 . .
C11B C10B N3B 111.0(7) . .
C11B C10B H10C 109.4 . .
N3B C10B H10C 109.4 . .
C11B C10B H10D 109.4 . .
N3B C10B H10D 109.4 . .
H10C C10B H10D 108.0 . .
N4B C11B C12B 121.2(10) . .
N4B C11B C10B 116.8(8) . .
C12B C11B C10B 122.0(9) . .
C13B C12B C11B 119.7(10) . .
C13B C12B H12B 120.2 . .
C11B C12B H12B 120.2 . .
C12B C13B C14B 120.7(10) . .
C12B C13B H13B 119.7 . .
C14B C13B H13B 119.7 . .
C13B C14B C15B 118.5(11) . .
C13B C14B H14B 120.8 . .
C15B C14B H14B 120.8 . .
N4B C15B C14B 120.8(9) . .
N4B C15B C16B 117.1(7) . .
C14B C15B C16B 122.1(9) . .
N5B C16B C15B 109.5(7) . .
N5B C16B H16C 109.8 . .
C15B C16B H16C 109.8 . .
N5B C16B H16D 109.8 . .
C15B C16B H16D 109.8 . .
H16C C16B H16D 108.2 . .
N5B C17B C17B 111.4(5) . 3_566
N5B C17B C18B 117.6(7) . .
C17B C17B C18B 102.5(5) 3_566 .
N5B C17B H17B 108.3 . .
C17B C17B H17B 108.3 3_566 .
C18B C17B H17B 108.3 . .
C19B C18B C17B 105.9(8) . .
C19B C18B H18C 110.6 . .
C17B C18B H18C 110.6 . .
C19B C18B H18D 110.6 . .
C17B C18B H18D 110.6 . .
H18C C18B H18D 108.7 . .
C18B C19B C18B 105.5(11) . 3_566
C18B C19B H19C 110.6 . .
C18B C19B H19C 110.6 3_566 .
C18B C19B H19D 110.6 . .
C18B C19B H19D 110.6 3_566 .
H19C C19B H19D 108.8 . .
O2 N1 O1 121.4(6) . .
O2 N1 O3 120.7(6) . .
O1 N1 O3 117.8(6) . .
O6 N2 O4 122.5(7) . .
O6 N2 O5 120.7(9) . .
O4 N2 O5 116.7(9) . .
O8 N3 O7 121.5(7) . .
O8 N3 O9 121.3(6) . .
O7 N3 O9 117.2(7) . .
O80 N30 O70 120.6(7) . .
O80 N30 O90 120.9(7) . .
O70 N30 O90 117.5(8) . .
O11 N4 O10 121.1(7) . .
O11 N4 O12 120.7(7) . .
O10 N4 O12 118.0(7) . .
O110 N40 O100 120.9(7) . .
O110 N40 O120 120.6(7) . .
O100 N40 O120 117.3(8) . .
O13 N5 O14 118.8(6) . 4_655
O13 N5 O14 118.8(6) . .
O14 N5 O14 122.4(11) 4_655 .
N1S C1S C2S 178.2(14) . .
C1S C2S H2S1 109.5 . .
C1S C2S H2S2 109.5 . .
H2S1 C2S H2S2 109.5 . .
C1S C2S H2S3 109.5 . .
H2S1 C2S H2S3 109.5 . .
H2S2 C2S H2S3 109.5 . .
N2S C3S C4S 166(2) . .
C3S C4S H4S1 109.5 . .
C3S C4S H4S2 109.5 . .
H4S1 C4S H4S2 109.5 . .
C3S C4S H4S3 109.5 . .
H4S1 C4S H4S3 109.5 . .
H4S2 C4S H4S3 109.5 . .
N2X C3X C4X 168(2) . .
C3X C4X H4X1 109.5 . .
C3X C4X H4X2 109.5 . .
H4X1 C4X H4X2 109.5 . .
C3X C4X H4X3 109.5 . .
H4X1 C4X H4X3 109.5 . .
H4X2 C4X H4X3 109.5 . .
N2Y C3Y C4Y 167(2) . .
C3Y C4Y H4Y1 109.5 . .
C3Y C4Y H4Y2 109.5 . .
H4Y1 C4Y H4Y2 109.5 . .
C3Y C4Y H4Y3 109.5 . .
H4Y1 C4Y H4Y3 109.5 . .
H4Y2 C4Y H4Y3 109.5 . .
N2Z C3Z C4Z 168(2) . .
C3Z C4Z H4Z1 109.5 . .
C3Z C4Z H4Z2 109.5 . .
H4Z1 C4Z H4Z2 109.5 . .
C3Z C4Z H4Z3 109.5 . .
H4Z1 C4Z H4Z3 109.5 . .
H4Z2 C4Z H4Z3 109.5 . .
N3S C5S C6S 168(2) . .
C5S C6S H6S1 109.5 . .
C5S C6S H6S2 109.5 . .
H6S1 C6S H6S2 109.5 . .
C5S C6S H6S3 109.5 . .
H6S1 C6S H6S3 109.5 . .
H6S2 C6S H6S3 109.5 . .
N3X C5X C6X 168(2) . .
C5X C6X H6X1 109.5 . .
C5X C6X H6X2 109.5 . .
H6X1 C6X H6X2 109.5 . .
C5X C6X H6X3 109.5 . .
H6X1 C6X H6X3 109.5 . .
H6X2 C6X H6X3 109.5 . .

loop_
_geom_bond_atom_site_label_1
_geom_bond_atom_site_label_2
_geom_bond_distance
_geom_bond_site_symmetry_2
Pr1A N1A 2.626(6) .
Pr1A N8A 2.632(6) .
Pr1A N4A 2.633(5) .
Pr1A N3A 2.637(6) .
Pr1A N7A 2.642(5) .
Pr1A N6A 2.655(5) .
Pr1A N5A 2.674(7) .
Pr1A N9A 2.720(6) .
Pr1A N2A 2.743(7) .
N1A C35A 1.342(9) .
N1A C3A 1.344(9) .
C1A C36A 1.353(13) .
C1A C2A 1.382(13) .
C1A H1A 0.9500 .
C2A C3A 1.387(10) .
C2A H2A1 0.9500 .
C3A C4A 1.526(10) .
C35A C36A 1.402(11) .
C35A C34A 1.511(12) .
C36A H36A 0.9500 .
C4A N2A 1.473(9) .
C4A H4A1 0.9900 .
C4A H4A2 0.9900 .
N2A C5A 1.491(10) .
N2A H2A 1.0000 .
N3A C9A 1.452(10) .
N3A C10A 1.472(9) .
N3A H3A 1.0000 .
N4A C11A 1.335(9) .
N4A C15A 1.359(10) .
N5A C16A 1.464(9) .
N5A C17A 1.492(9) .
N5A H5A 1.0000 .
N6A C21A 1.478(10) .
N6A C22A 1.487(9) .
N6A H6A 1.0000 .
N7A C27A 1.343(8) .
N7A C23A 1.351(8) .
N8A C29A 1.473(9) .
N8A C28A 1.475(9) .
N8A H8A 1.0000 .
N9A C34A 1.481(10) .
N9A C33A 1.497(10) .
N9A H9A 1.0000 .
C5A C9A 1.506(10) .
C5A C6A 1.522(13) .
C5A H5A1 1.0000 .
C6A C7A 1.524(13) .
C6A H6A1 0.9900 .
C6A H6A2 0.9900 .
C7A C8A 1.578(14) .
C7A H7A1 0.9900 .
C7A H7A2 0.9900 .
C8A C9A 1.518(12) .
C8A H8A1 0.9900 .
C8A H8A2 0.9900 .
C9A H9A1 1.0000 .
C10A C11A 1.502(11) .
C10A H10A 0.9900 .
C10A H10B 0.9900 .
C11A C12A 1.409(8) .
C12A C13A 1.399(13) .
C12A H12A 0.9500 .
C13A C14A 1.392(13) .
C13A H13A 0.9500 .
C14A C15A 1.384(9) .
C14A H14A 0.9500 .
C15A C16A 1.493(11) .
C16A H16A 0.9900 .
C16A H16B 0.9900 .
C17A C21A 1.517(10) .
C17A C18A 1.542(12) .
C17A H17A 1.0000 .
C18A C19A 1.552(12) .
C18A H18A 0.9900 .
C18A H18B 0.9900 .
C19A C20A 1.541(13) .
C19A H19A 0.9900 .
C19A H19B 0.9900 .
C20A C21A 1.543(10) .
C20A H20A 0.9900 .
C20A H20B 0.9900 .
C21A H21A 1.0000 .
C22A C23A 1.509(9) .
C22A H22A 0.9900 .
C22A H22B 0.9900 .
C23A C24A 1.394(9) .
C24A C25A 1.378(10) .
C24A H24A 0.9500 .
C25A C26A 1.374(11) .
C25A H25A 0.9500 .
C26A C27A 1.392(10) .
C26A H26A 0.9500 .
C27A C28A 1.518(10) .
C28A H28A 0.9900 .
C28A H28B 0.9900 .
C29A C33A 1.512(11) .
C29A C30A 1.562(12) .
C29A H29A 1.0000 .
C30A C31A 1.556(13) .
C30A H30A 0.9900 .
C30A H30B 0.9900 .
C31A C32A 1.547(15) .
C31A H31A 0.9900 .
C31A H31B 0.9900 .
C32A C33A 1.532(10) .
C32A H32A 0.9900 .
C32A H32B 0.9900 .
C33A H33A 1.0000 .
C34A H34A 0.9900 .
C34A H34B 0.9900 .
Pr1B N3B 2.615(7) .
Pr1B N3B 2.615(7) 3_566
Pr1B N1B 2.642(8) .
Pr1B N5B 2.688(7) 3_566
Pr1B N5B 2.688(7) .
Pr1B N4B 2.691(7) .
Pr1B N4B 2.691(7) 3_566
Pr1B N2B 2.703(7) .
Pr1B N2B 2.703(7) 3_566
N1B C3C 1.343(10) .
N1B C3B 1.344(10) .
C1B C2C 1.353(13) .
C1B C2B 1.383(13) .
C1B H1B 0.9500 .
C2B C3B 1.388(11) .
C2B H2B1 0.9500 .
C3B C4B 1.526(10) .
C3C C2C 1.402(11) .
C3C C4B 1.465(19) 3_566
C2C H2C 0.9500 .
C4B N2B 1.488(11) .
C4B H4B1 0.9900 .
C4B H4B2 0.9900 .
N2B C5B 1.522(12) .
N2B H2B 1.0000 .
N3B C9B 1.452(12) .
N3B C10B 1.497(12) .
N3B H3B 1.0000 .
N4B C11B 1.323(11) .
N4B C15B 1.352(12) .
N5B C16B 1.476(9) .
N5B C17B 1.479(10) .
N5B H5B 1.0000 .
C5B C9B 1.490(16) .
C5B C6B 1.560(14) .
C5B H5B1 1.0000 .
C6B C7B 1.495(18) .
C6B H6B1 0.9900 .
C6B H6B2 0.9900 .
C7B C8B 1.504(18) .
C7B H7B1 0.9900 .
C7B H7B2 0.9900 .
C8B C9B 1.490(18) .
C8B H8B1 0.9900 .
C8B H8B2 0.9900 .
C7C H7C1 0.9900 .
C7C H7C2 0.9900 .
C9B H9B 1.0000 .
C10B C11B 1.453(14) .
C10B H10C 0.9900 .
C10B H10D 0.9900 .
C11B C12B 1.427(13) .
C12B C13B 1.306(18) .
C12B H12B 0.9500 .
C13B C14B 1.383(17) .
C13B H13B 0.9500 .
C14B C15B 1.406(12) .
C14B H14B 0.9500 .
C15B C16B 1.480(13) .
C16B H16C 0.9900 .
C16B H16D 0.9900 .
C17B C17B 1.490(14) 3_566
C17B C18B 1.496(11) .
C17B H17B 1.0000 .
C18B C19B 1.494(13) .
C18B H18C 0.9900 .
C18B H18D 0.9900 .
C19B C18B 1.494(13) 3_566
C19B H19C 0.9900 .
C19B H19D 0.9900 .
N1 O2 1.224(8) .
N1 O1 1.241(7) .
N1 O3 1.252(7) .
N2 O6 1.206(10) .
N2 O4 1.237(11) .
N2 O5 1.261(10) .
N3 O8 1.223(8) .
N3 O7 1.243(7) .
N3 O9 1.252(7) .
N30 O80 1.224(8) .
N30 O70 1.243(7) .
N30 O90 1.252(7) .
N4 O11 1.224(8) .
N4 O10 1.242(7) .
N4 O12 1.252(7) .
N40 O110 1.225(8) .
N40 O100 1.243(7) .
N40 O120 1.253(7) .
N5 O13 1.215(15) .
N5 O14 1.231(8) 4_655
N5 O14 1.231(8) .
N1S C1S 1.170(13) .
C1S C2S 1.438(14) .
C2S H2S1 0.9800 .
C2S H2S2 0.9800 .
C2S H2S3 0.9800 .
N2S C3S 1.173(13) .
C3S C4S 1.441(15) .
C4S H4S1 0.9800 .
C4S H4S2 0.9800 .
C4S H4S3 0.9800 .
N2X C3X 1.173(13) .
C3X C4X 1.440(15) .
C4X H4X1 0.9800 .
C4X H4X2 0.9800 .
C4X H4X3 0.9800 .
N2Y C3Y 1.173(13) .
C3Y C4Y 1.441(15) .
C4Y H4Y1 0.9800 .
C4Y H4Y2 0.9800 .
C4Y H4Y3 0.9800 .
N2Z C3Z 1.173(13) .
C3Z C4Z 1.440(15) .
C4Z H4Z1 0.9800 .
C4Z H4Z2 0.9800 .
C4Z H4Z3 0.9800 .
N3S C5S 1.173(13) .
C5S C6S 1.440(15) .
C6S H6S1 0.9800 .
C6S H6S2 0.9800 .
C6S H6S3 0.9800 .
N3X C5X 1.173(13) .
C5X C6X 1.440(15) .
C6X H6X1 0.9800 .
C6X H6X2 0.9800 .
C6X H6X3 0.9800 .

loop_
_geom_hbond_atom_site_label_D
_geom_hbond_atom_site_label_H
_geom_hbond_atom_site_label_A
_geom_hbond_distance_DH
_geom_hbond_distance_HA
_geom_hbond_distance_DA
_geom_hbond_angle_DHA
_geom_hbond_site_symmetry_A
N2A H2A O10 1.00 2.34 3.144(11) 137.1 .
N2A H2A O11 1.00 2.54 3.171(11) 120.5 .
N2A H2A N40 1.00 2.58 3.35(3) 133.9 .
N2A H2A O100 1.00 2.35 3.27(4) 152.2 .
N2A H2A O110 1.00 2.31 2.93(5) 119.1 .
N3A H3A N1 1.00 2.60 3.579(8) 165.6 7_556
N3A H3A O2 1.00 2.21 3.194(9) 166.3 7_556
N3A H3A O3 1.00 2.41 3.222(9) 137.4 7_556
N5A H5A O7 1.00 2.00 2.977(11) 165.7 .
N5A H5A O70 1.00 1.89 2.807(15) 151.6 .
N6A H6A N1 1.00 2.45 3.450(8) 176.8 7_556
N6A H6A O2 1.00 2.31 3.224(10) 152.0 7_556
N6A H6A O3 1.00 2.25 3.131(8) 146.5 7_556
N8A H8A O7 1.00 2.00 2.989(12) 169.3 .
N8A H8A N30 1.00 2.49 3.471(17) 166.0 .
N8A H8A O70 1.00 2.10 3.075(17) 162.9 .
N8A H8A O90 1.00 2.17 2.98(2) 137.1 .
N9A H9A O13 1.00 2.40 3.125(6) 128.9 .
N9A H9A O14 1.00 2.37 3.210(10) 141.5 .
C2A H2A1 O14 0.95 2.56 3.407(10) 148.7 8_545
C36A H36A O8 0.95 2.51 3.274(12) 137.3 8_545
C36A H36A O80 0.95 2.64 3.35(2) 132.6 8_545
C4A H4A1 O110 0.99 2.09 2.63(5) 111.7 .
C8A H8A2 O90 0.99 2.45 3.37(2) 154.8 5_545
C9A H9A1 N1A 1.00 2.68 3.270(10) 118.0 .
C10A H10B O8 0.99 2.55 3.417(11) 146.7 5_545
C10A H10B O80 0.99 2.37 3.213(16) 142.6 5_545
C16A H16A O120 0.99 2.39 3.34(5) 159.9 5
C16A H16B O14 0.99 2.48 3.288(10) 138.0 .
C17A H17A O3 1.00 2.60 3.454(11) 143.4 7_556
C18A H18B O12 0.99 2.53 3.407(16) 147.6 5
C18A H18B O120 0.99 1.80 2.76(3) 163.8 5
C20A H20A O4 0.99 2.54 3.507(11) 164.1 .
C22A H22A O6 0.99 2.58 3.387(9) 138.9 .
C22A H22B O10 0.99 2.51 3.319(12) 138.5 .
C26A H26A N2S 0.95 2.68 3.44(3) 137.1 .
C26A H26A N2X 0.95 2.65 3.36(4) 131.8 .
C28A H28A N2Y 0.99 2.44 3.40(5) 163.7 5_445
C28A H28A N2Z 0.99 2.41 3.33(4) 153.9 5_445
C28A H28A N2Z 0.99 2.67 3.58(3) 152.4 8_545
C28A H28B O90 0.99 2.48 3.01(2) 113.1 .
C29A H29A N1A 1.00 2.66 3.262(12) 119.0 .
C30A H30B O9 0.99 2.58 3.554(16) 168.1 .
C32A H32A N2S 0.99 2.57 3.47(2) 151.1 4
C36A H36A O8 0.95 2.51 3.274(12) 137.3 8_545
N2B H2B O1 1.00 2.20 3.108(11) 150.1 .
N2B H2B O2 1.00 2.61 3.332(10) 129.3 .
N3B H3B N2 1.00 2.69 3.670(12) 167.9 .
N3B H3B O4 1.00 1.99 2.970(10) 166.4 .
N5B H5B N2 1.00 2.69 3.619(10) 155.2 3_566
N5B H5B O4 1.00 2.17 3.142(10) 163.8 3_566
N5B H5B O5 1.00 2.42 3.156(12) 129.5 3_566
C2B H2B1 O6 0.95 2.49 3.384(17) 157.7 7_456
C4B H4B1 O20W 0.99 2.46 3.16(3) 128.0 7_456
C9B H9B N1B 1.00 2.46 3.08(2) 119.7 .
C10B H10D O2W 0.99 2.43 3.37(3) 158.2 5_455
C13B H13B O7 0.95 2.52 3.432(17) 161.6 .
C13B H13B O8 0.95 2.56 3.406(14) 148.2 .
C14B H14B N3X 0.95 2.63 3.44(3) 143.6 1_565
C16B H16D O1 0.99 2.25 3.037(11) 135.9 3_566
C2S H2S1 O6 0.98 2.64 3.320(15) 126.4 .
C2S H2S1 O10 0.98 2.54 3.244(15) 128.9 .
C2S H2S1 O100 0.98 2.29 2.94(4) 123.0 .
C2S H2S2 O12 0.98 2.65 3.289(19) 122.8 .
C4S H4S1 O8 0.98 2.48 3.22(3) 132.1 5_445
C4S H4S2 N1S 0.98 2.60 3.37(4) 135.5 .
C4X H4X3 N40 0.98 2.43 3.18(4) 133.4 .
C4X H4X3 O110 0.98 2.21 2.72(5) 111.0 .
C4X H4X3 O120 0.98 2.26 2.97(6) 127.9 .
C6S H6S2 N1S 0.98 2.54 3.44(6) 152.6 5_545
C6X H6X2 O20W 0.98 2.14 2.92(5) 134.9 .

loop_
_geom_torsion_atom_site_label_1
_geom_torsion_atom_site_label_2
_geom_torsion_atom_site_label_3
_geom_torsion_atom_site_label_4
_geom_torsion
_geom_torsion_site_symmetry_1
_geom_torsion_site_symmetry_4
C36A C1A C2A C3A -0.5(15) . .
C35A N1A C3A C2A -0.3(12) . .
Pr1A N1A C3A C2A -178.0(6) . .
C35A N1A C3A C4A -177.9(7) . .
Pr1A N1A C3A C4A 4.4(9) . .
C1A C2A C3A N1A 0.3(13) . .
C1A C2A C3A C4A 177.8(9) . .
C3A N1A C35A C36A 0.5(12) . .
Pr1A N1A C35A C36A 178.2(6) . .
C3A N1A C35A C34A -178.1(7) . .
Pr1A N1A C35A C34A -0.4(10) . .
C2A C1A C36A C35A 0.7(15) . .
N1A C35A C36A C1A -0.8(14) . .
C34A C35A C36A C1A 177.8(9) . .
N1A C3A C4A N2A -37.7(11) . .
C2A C3A C4A N2A 144.7(8) . .
C3A C4A N2A C5A -77.1(9) . .
C3A C4A N2A Pr1A 48.5(8) . .
C4A N2A C5A C9A 88.9(8) . .
Pr1A N2A C5A C9A -35.3(7) . .
C4A N2A C5A C6A -35.0(10) . .
Pr1A N2A C5A C6A -159.2(6) . .
N2A C5A C6A C7A 173.3(7) . .
C9A C5A C6A C7A 44.8(7) . .
C5A C6A C7A C8A -28.4(8) . .
C6A C7A C8A C9A 2.5(9) . .
C10A N3A C9A C5A -178.7(6) . .
Pr1A N3A C9A C5A -48.6(7) . .
C10A N3A C9A C8A 63.0(9) . .
Pr1A N3A C9A C8A -166.8(5) . .
N2A C5A C9A N3A 57.2(8) . .
C6A C5A C9A N3A -169.3(6) . .
N2A C5A C9A C8A -176.6(6) . .
C6A C5A C9A C8A -43.1(8) . .
C7A C8A C9A N3A 147.2(7) . .
C7A C8A C9A C5A 24.7(8) . .
C9A N3A C10A C11A 174.8(6) . .
Pr1A N3A C10A C11A 44.5(7) . .
C15A N4A C11A C12A 0.3(11) . .
Pr1A N4A C11A C12A -178.5(5) . .
C15A N4A C11A C10A -178.4(6) . .
Pr1A N4A C11A C10A 2.8(8) . .
N3A C10A C11A N4A -31.5(9) . .
N3A C10A C11A C12A 149.8(6) . .
N4A C11A C12A C13A 1.0(11) . .
C10A C11A C12A C13A 179.6(7) . .
C11A C12A C13A C14A -1.4(12) . .
C12A C13A C14A C15A 0.6(13) . .
C11A N4A C15A C14A -1.2(11) . .
Pr1A N4A C15A C14A 177.6(6) . .
C11A N4A C15A C16A 178.6(6) . .
Pr1A N4A C15A C16A -2.6(9) . .
C13A C14A C15A N4A 0.8(12) . .
C13A C14A C15A C16A -179.0(8) . .
C17A N5A C16A C15A 73.6(8) . .
Pr1A N5A C16A C15A -47.9(7) . .
N4A C15A C16A N5A 34.1(9) . .
C14A C15A C16A N5A -146.1(7) . .
C16A N5A C17A C21A -168.2(7) . .
Pr1A N5A C17A C21A -44.8(7) . .
C16A N5A C17A C18A 73.4(8) . .
Pr1A N5A C17A C18A -163.2(5) . .
N5A C17A C18A C19A 159.7(7) . .
C21A C17A C18A C19A 36.8(9) . .
C17A C18A C19A C20A -15.8(11) . .
C18A C19A C20A C21A -10.5(11) . .
C22A N6A C21A C17A -170.7(5) . .
Pr1A N6A C21A C17A -46.4(6) . .
C22A N6A C21A C20A 71.3(8) . .
Pr1A N6A C21A C20A -164.5(6) . .
N5A C17A C21A N6A 64.3(8) . .
C18A C17A C21A N6A -170.4(6) . .
N5A C17A C21A C20A -169.3(7) . .
C18A C17A C21A C20A -43.9(9) . .
C19A C20A C21A N6A 155.8(8) . .
C19A C20A C21A C17A 33.3(10) . .
C21A N6A C22A C23A 75.1(7) . .
Pr1A N6A C22A C23A -47.8(7) . .
C27A N7A C23A C24A 0.3(12) . .
Pr1A N7A C23A C24A -172.0(6) . .
C27A N7A C23A C22A 177.4(7) . .
Pr1A N7A C23A C22A 5.2(10) . .
N6A C22A C23A N7A 28.5(10) . .
N6A C22A C23A C24A -154.2(7) . .
N7A C23A C24A C25A -0.9(13) . .
C22A C23A C24A C25A -177.9(8) . .
C23A C24A C25A C26A 0.2(13) . .
C24A C25A C26A C27A 1.0(14) . .
C23A N7A C27A C26A 1.0(13) . .
Pr1A N7A C27A C26A 173.1(7) . .
C23A N7A C27A C28A -177.4(8) . .
Pr1A N7A C27A C28A -5.2(11) . .
C25A C26A C27A N7A -1.7(14) . .
C25A C26A C27A C28A 176.7(9) . .
C29A N8A C28A C27A 169.1(8) . .
Pr1A N8A C28A C27A 38.9(10) . .
N7A C27A C28A N8A -22.2(12) . .
C26A C27A C28A N8A 159.4(8) . .
C28A N8A C29A C33A 178.2(8) . .
Pr1A N8A C29A C33A -49.8(9) . .
C28A N8A C29A C30A 61.2(11) . .
Pr1A N8A C29A C30A -166.8(7) . .
N8A C29A C30A C31A 147.6(9) . .
C33A C29A C30A C31A 26.5(11) . .
C29A C30A C31A C32A -0.4(13) . .
C30A C31A C32A C33A -25.4(12) . .
C34A N9A C33A C29A 86.4(8) . .
Pr1A N9A C33A C29A -37.2(8) . .
C34A N9A C33A C32A -37.0(10) . .
Pr1A N9A C33A C32A -160.5(7) . .
N8A C29A C33A N9A 59.9(10) . .
C30A C29A C33A N9A -175.2(7) . .
N8A C29A C33A C32A -168.4(8) . .
C30A C29A C33A C32A -43.5(10) . .
C31A C32A C33A N9A 170.4(8) . .
C31A C32A C33A C29A 42.7(10) . .
C33A N9A C34A C35A -80.2(8) . .
Pr1A N9A C34A C35A 44.2(7) . .
N1A C35A C34A N9A -31.5(11) . .
C36A C35A C34A N9A 149.9(8) . .
C2C C1B C2B C3B 4(3) . .
C3C N1B C3B C2B 11(3) . .
Pr1B N1B C3B C2B -175.9(16) . .
C3C N1B C3B C4B -174(2) . .
Pr1B N1B C3B C4B -1(2) . .
C1B C2B C3B N1B -14(3) . .
C1B C2B C3B C4B 172(2) . .
C3B N1B C3C C2C 0(4) . .
Pr1B N1B C3C C2C -172(2) . .
C3B N1B C3C C4B 166.9(19) . 3_566
Pr1B N1B C3C C4B -6(3) . 3_566
C2B C1B C2C C3C 7(4) . .
N1B C3C C2C C1B -10(4) . .
C4B C3C C2C C1B -176(2) 3_566 .
N1B C3B C4B N2B -33.1(19) . .
C2B C3B C4B N2B 141.3(18) . .
C3B C4B N2B C5B -72.9(12) . .
C3B C4B N2B Pr1B 48.9(11) . .
C4B N2B C5B C9B 86.4(10) . .
Pr1B N2B C5B C9B -36.2(10) . .
C4B N2B C5B C6B -34.8(14) . .
Pr1B N2B C5B C6B -157.4(9) . .
C9B C5B C6B C7B 43.9(18) . .
N2B C5B C6B C7B 171.9(17) . .
C5B C6B C7B C8B -27(3) . .
C6B C7B C8B C9B 0(3) . .
C10B N3B C9B C5B 178.3(9) . .
Pr1B N3B C9B C5B -50.4(10) . .
C10B N3B C9B C8B 62.0(14) . .
Pr1B N3B C9B C8B -166.7(9) . .
N2B C5B C9B N3B 59.5(12) . .
C6B C5B C9B N3B -170.8(9) . .
N2B C5B C9B C8B -175.7(9) . .
C6B C5B C9B C8B -46.0(12) . .
C7B C8B C9B N3B 148.2(17) . .
C7B C8B C9B C5B 28.8(19) . .
C9B N3B C10B C11B 175.8(9) . .
Pr1B N3B C10B C11B 45.3(10) . .
C15B N4B C11B C12B 2.3(12) . .
Pr1B N4B C11B C12B -173.3(7) . .
C15B N4B C11B C10B -177.4(8) . .
Pr1B N4B C11B C10B 6.9(10) . .
N3B C10B C11B N4B -33.8(12) . .
N3B C10B C11B C12B 146.5(9) . .
N4B C11B C12B C13B -3.1(15) . .
C10B C11B C12B C13B 176.7(10) . .
C11B C12B C13B C14B 1.7(17) . .
C12B C13B C14B C15B 0.2(17) . .
C11B N4B C15B C14B -0.4(13) . .
Pr1B N4B C15B C14B 175.4(7) . .
C11B N4B C15B C16B 178.5(8) . .
Pr1B N4B C15B C16B -5.8(10) . .
C13B C14B C15B N4B -0.9(15) . .
C13B C14B C15B C16B -179.8(10) . .
C17B N5B C16B C15B 70.7(8) . .
Pr1B N5B C16B C15B -51.7(8) . .
N4B C15B C16B N5B 38.4(11) . .
C14B C15B C16B N5B -142.8(9) . .
C16B N5B C17B C17B -169.5(7) . 3_566
Pr1B N5B C17B C17B -46.2(8) . 3_566
C16B N5B C17B C18B 72.6(8) . .
Pr1B N5B C17B C18B -164.1(5) . .
N5B C17B C18B C19B 157.1(5) . .
C17B C17B C18B C19B 34.5(8) 3_566 .
C17B C18B C19B C18B -13.2(3) . 3_566
